data_2105491
loop_
_publ_author_name
'Bruni, Giovanna'
'Maietta, Mariarosa'
'Scotti, Federico'
'Maggi, Lauretta'
'Bini, Marcella'
'Ferrari, Stefania'
'Capsoni, Doretta'
'Boiocchi, Massimo'
'Berbenni, Vittorio'
'Milanese, Chiara'
'Girella, Alessandro'
'Marini, Amedeo'

_publ_section_title
;
 Structure and properties of domperidone and its succinate salt
;
_journal_issue 4
_journal_name_full 'Acta Crystallographica Section B'
_journal_page_first 362
_journal_page_last 370
_journal_paper_doi 10.1107/S2052519213016989
_journal_volume 69
_journal_year 2013
_chemical_formula_moiety 'C22 H25 Cl N5 O2, C4 H5 O4'
_chemical_formula_sum 'C26 H30 Cl N5 O6'
_chemical_formula_weight 544.00
_chemical_name_systematic
;
 ?
;
_space_group_IT_number 2
_symmetry_cell_setting triclinic
_symmetry_space_group_name_Hall '-P 1'
_symmetry_space_group_name_H-M 'P -1'
_atom_sites_solution_hydrogens geom
_atom_sites_solution_primary direct
_atom_sites_solution_secondary difmap
_audit_creation_method SHELXL-97
_cell_angle_alpha 89.89(2)
_cell_angle_beta 82.52(3)
_cell_angle_gamma 86.52(3)
_cell_formula_units_Z 2
_cell_length_a 6.3869(15)
_cell_length_b 8.9838(15)
_cell_length_c 23.094(7)
_cell_measurement_reflns_used 25
_cell_measurement_temperature 293(2)
_cell_measurement_theta_max 12
_cell_measurement_theta_min 6
_cell_volume 1311.4(6)
_computing_cell_refinement 'CAD4 Express (Enraf Nonius, 1994)'
_computing_data_collection 'CAD4 Express (Enraf Nonius, 1994)'
_computing_data_reduction 'XCAD4 (Harms & Wocadlo, 1995)'
_computing_molecular_graphics 'Mercury (Macrae et al., 2008)'
_computing_publication_material 'WinGX publication routines (Farrugia, 1999)'
_computing_structure_refinement 'SHELXL-97 (Sheldrick, 2008)'
_computing_structure_solution 'SIR-97 (Altomare et al., 1999)'
_diffrn_ambient_temperature 293(2)
_diffrn_measured_fraction_theta_full 0.996
_diffrn_measured_fraction_theta_max 0.996
_diffrn_measurement_device_type 'Enraf-Nonius CAD4'
_diffrn_measurement_method 'omega scans'
_diffrn_radiation_monochromator graphite
_diffrn_radiation_source 'fine-focus sealed tube'
_diffrn_radiation_type MoK\a
_diffrn_radiation_wavelength 0.71073
_diffrn_reflns_av_R_equivalents 0.0226
_diffrn_reflns_av_sigmaI/netI 0.0486
_diffrn_reflns_limit_h_max 7
_diffrn_reflns_limit_h_min 0
_diffrn_reflns_limit_k_max 10
_diffrn_reflns_limit_k_min -10
_diffrn_reflns_limit_l_max 27
_diffrn_reflns_limit_l_min -27
_diffrn_reflns_number 5090
_diffrn_reflns_theta_full 25.02
_diffrn_reflns_theta_max 25.02
_diffrn_reflns_theta_min 1.78
_diffrn_standards_decay_% 0
_diffrn_standards_interval_time 300
_diffrn_standards_number 3
_exptl_absorpt_coefficient_mu 0.197
_exptl_absorpt_correction_T_max 0.966
_exptl_absorpt_correction_T_min 0.897
_exptl_absorpt_correction_type psi-scan
_exptl_absorpt_process_details
;
North A.C.T., Phillips D.C. & Mathews F.S. (1968) Acta. Cryst. A24, 351
;
_exptl_crystal_colour COLOURLESS
_exptl_crystal_density_diffrn 1.378
_exptl_crystal_density_method 'not measured'
_exptl_crystal_description 'PLATY PRISM'
_exptl_crystal_F_000 572
_exptl_crystal_size_max 0.65
_exptl_crystal_size_mid 0.30
_exptl_crystal_size_min 0.18
_refine_diff_density_max 0.278
_refine_diff_density_min -0.261
_refine_ls_extinction_method none
_refine_ls_goodness_of_fit_ref 1.095
_refine_ls_hydrogen_treatment mixed
_refine_ls_matrix_type full
_refine_ls_number_parameters 439
_refine_ls_number_reflns 4634
_refine_ls_number_restraints 71
_refine_ls_restrained_S_all 1.088
_refine_ls_R_factor_all 0.1067
_refine_ls_R_factor_gt 0.0695
_refine_ls_shift/su_max 0.000
_refine_ls_shift/su_mean 0.000
_refine_ls_structure_factor_coef Fsqd
_refine_ls_weighting_details 'calc w=1/[\s^2^(Fo^2^)+(0.0283P)^2^+1.3228P] where P=(Fo^2^+2Fc^2^)/3'
_refine_ls_weighting_scheme calc
_refine_ls_wR_factor_gt 0.1268
_refine_ls_wR_factor_ref 0.1513
_reflns_number_gt 3233
_reflns_number_total 4634
_reflns_threshold_expression >2\s(I)
_cod_data_source_file zb5028.cif
_cod_data_source_block dom1suc1
_cod_original_cell_volume 1311.4(5)
_cod_database_code 2105491
_cod_database_fobs_code 2105491

loop_
_symmetry_equiv_pos_as_xyz
'x, y, z'
'-x, -y, -z'

loop_
_atom_site_type_symbol
_atom_site_label
_atom_site_fract_x
_atom_site_fract_y
_atom_site_fract_z
_atom_site_U_iso_or_equiv
_atom_site_adp_type
_atom_site_calc_flag
_atom_site_refinement_flags
_atom_site_occupancy
_atom_site_symmetry_multiplicity
_atom_site_disorder_assembly
_atom_site_disorder_group
Cl Cl1 -0.2954(3) 0.16562(16) 0.39061(7) 0.1145(6) Uani d . 1 1 . .
C C1 0.3180(6) 0.3837(4) 0.55504(15) 0.0516(9) Uani d D 1 1 . .
C C2 0.1093(6) 0.3075(4) 0.49069(15) 0.0529(9) Uani d D 1 1 . .
C C3 0.0091(7) 0.2840(4) 0.44244(17) 0.0671(11) Uani d D 1 1 . .
H H3 0.0555 0.3248 0.4063 0.081 Uiso calc R 1 1 . .
C C4 -0.1620(7) 0.1980(5) 0.4501(2) 0.0724(12) Uani d D 1 1 . .
C C5 -0.2335(6) 0.1366(5) 0.5033(2) 0.0767(13) Uani d D 1 1 . .
H H5 -0.3507 0.0791 0.5066 0.092 Uiso calc R 1 1 . .
C C6 -0.1317(6) 0.1600(4) 0.55222(18) 0.0646(11) Uani d D 1 1 . .
H H6 -0.1784 0.1192 0.5883 0.078 Uiso calc R 1 1 . .
C C7 0.0402(5) 0.2456(4) 0.54471(15) 0.0496(9) Uani d D 1 1 . .
N N1 0.2794(5) 0.3886(3) 0.49814(12) 0.0590(8) Uani d D 1 1 . .
H H1 0.3517 0.4360 0.4708 0.071 Uiso calc R 1 1 . .
N N2 0.1730(4) 0.2912(3) 0.58357(11) 0.0490(7) Uani d D 1 1 . .
C C8 0.1556(5) 0.2558(4) 0.64600(14) 0.0444(8) Uani d . 1 1 . .
H H8 0.0671 0.1705 0.6526 0.053 Uiso calc R 1 1 . .
C C9 0.0482(5) 0.3841(4) 0.68378(15) 0.0470(8) Uani d . 1 1 . .
H H9A 0.1304 0.4713 0.6774 0.056 Uiso calc R 1 1 . .
H H9B -0.0911 0.4087 0.6727 0.056 Uiso calc R 1 1 . .
C C10 0.3691(5) 0.2108(4) 0.66539(14) 0.0458(8) Uani d . 1 1 . .
H H10A 0.4347 0.1266 0.6421 0.055 Uiso calc R 1 1 . .
H H10B 0.4611 0.2930 0.6590 0.055 Uiso calc R 1 1 . .
C C11 0.0277(5) 0.3422(4) 0.74794(14) 0.0443(8) Uani d . 1 1 . .
H H11A -0.0355 0.4265 0.7715 0.053 Uiso calc R 1 1 . .
H H11B -0.0646 0.2603 0.7549 0.053 Uiso calc R 1 1 . .
C C12 0.3439(5) 0.1695(3) 0.72897(14) 0.0447(8) Uani d . 1 1 . .
H H12A 0.2588 0.0836 0.7350 0.054 Uiso calc R 1 1 . .
H H12B 0.4816 0.1428 0.7407 0.054 Uiso calc R 1 1 . .
C C13 0.2197(6) 0.2638(4) 0.82949(15) 0.0525(9) Uani d . 1 1 . .
H H13A 0.1430 0.1743 0.8369 0.063 Uiso calc R 1 1 . .
H H13B 0.1379 0.3453 0.8509 0.063 Uiso calc R 1 1 . .
C C14 0.4319(6) 0.2416(4) 0.85197(16) 0.0582(10) Uani d . 1 1 . .
H H14A 0.5030 0.1494 0.8360 0.070 Uiso calc R 1 1 . .
H H14B 0.5189 0.3227 0.8383 0.070 Uiso calc R 1 1 . .
C C15 0.4110(7) 0.2361(5) 0.91789(18) 0.0727(12) Uani d . 1 1 . .
H H15A 0.5412 0.1976 0.9314 0.087 Uiso calc PR 0.50 1 A 1
H H15B 0.2958 0.1765 0.9339 0.087 Uiso calc PR 0.50 1 A 1
H H15C 0.3000 0.3072 0.9350 0.087 Uiso d PR 0.50 1 A 2
H H15D 0.5431 0.2573 0.9318 0.087 Uiso d PR 0.50 1 A 2
N N3 0.2398(4) 0.2971(3) 0.76562(12) 0.0394(6) Uani d D 1 1 . .
H H3N 0.331(4) 0.379(2) 0.7606(13) 0.047 Uiso d D 1 1 . .
O O1 0.4525(4) 0.4487(3) 0.57690(11) 0.0664(8) Uani d . 1 1 . .
C C23 0.4343(5) 0.6270(4) 0.76307(16) 0.0475(8) Uani d . 1 1 . .
C C24 0.5449(5) 0.7713(4) 0.75969(18) 0.0549(10) Uani d . 1 1 . .
H H24A 0.4935 0.8322 0.7292 0.066 Uiso calc R 1 1 . .
H H24B 0.5064 0.8248 0.7963 0.066 Uiso calc R 1 1 . .
C C25 0.7793(5) 0.7534(4) 0.7478(2) 0.0642(11) Uani d . 1 1 . .
H H25A 0.8199 0.7187 0.7079 0.077 Uiso calc R 1 1 . .
H H25B 0.8302 0.6780 0.7736 0.077 Uiso calc R 1 1 . .
C C26 0.8827(6) 0.8965(4) 0.7564(2) 0.0825(16) Uani d . 1 1 . .
O O3 0.5344(4) 0.5065(2) 0.75098(12) 0.0579(7) Uani d . 1 1 . .
O O4 0.2374(4) 0.6358(3) 0.78012(13) 0.0681(8) Uani d . 1 1 . .
O O5 0.8006(5) 1.0164(3) 0.7466(2) 0.152(2) Uani d . 1 1 . .
O O6 1.0627(4) 0.8887(3) 0.77679(17) 0.0874(11) Uani d D 1 1 . .
H H6O 1.122(7) 0.788(2) 0.780(2) 0.105 Uiso d D 1 1 . .
C C16A 0.1658(9) 0.4598(7) 0.9620(3) 0.0543(18) Uani d PD 0.50 1 B 1
C C17A 0.3724(13) 0.6554(8) 0.9465(8) 0.049(3) Uani d PD 0.50 1 B 1
C C18A 0.4571(12) 0.7928(8) 0.9445(5) 0.062(3) Uani d PD 0.50 1 B 1
H H18A 0.3779 0.8774 0.9597 0.074 Uiso calc PR 0.50 1 B 1
C C19A 0.6645(13) 0.8001(9) 0.9192(5) 0.076(3) Uani d PD 0.50 1 B 1
H H19A 0.7245 0.8920 0.9162 0.091 Uiso calc PR 0.50 1 B 1
C C20A 0.7844(13) 0.6742(11) 0.8983(6) 0.082(4) Uani d PD 0.50 1 B 1
H H20A 0.9252 0.6822 0.8829 0.098 Uiso calc PR 0.50 1 B 1
C C21A 0.6983(9) 0.5351(9) 0.8999(3) 0.070(2) Uani d PD 0.50 1 B 1
H H21A 0.7773 0.4507 0.8844 0.084 Uiso calc PR 0.50 1 B 1
C C22A 0.4919(8) 0.5276(6) 0.9252(3) 0.0527(18) Uani d PD 0.50 1 B 1
N N4A 0.3613(8) 0.4097(5) 0.9339(2) 0.0516(14) Uani d PD 0.50 1 B 1
N N5A 0.1768(8) 0.6102(6) 0.9697(2) 0.0543(15) Uani d PD 0.50 1 B 1
H H5A 0.0755 0.6685 0.9866 0.065 Uiso calc PR 0.50 1 B 1
O O2A 0.0127(8) 0.3827(6) 0.9759(2) 0.0732(16) Uani d P 0.50 1 . 1
C C16B 0.1493(9) 0.0310(7) 0.9565(3) 0.0542(18) Uani d PD 0.50 1 C 2
C C17B 0.3621(10) -0.1802(7) 0.9444(5) 0.048(2) Uani d PD 0.50 1 C 2
C C18B 0.4488(14) -0.3243(8) 0.9431(9) 0.065(3) Uani d PD 0.50 1 C 2
H H18B 0.3674 -0.4036 0.9556 0.078 Uiso calc PR 0.50 1 C 2
C C19B 0.6606(13) -0.3466(9) 0.9227(4) 0.081(3) Uani d PD 0.50 1 C 2
H H19B 0.7234 -0.4429 0.9214 0.097 Uiso calc PR 0.50 1 C 2
C C20B 0.7823(13) -0.2297(10) 0.9039(7) 0.086(4) Uani d PD 0.50 1 C 2
H H20B 0.9250 -0.2486 0.8903 0.103 Uiso calc PR 0.50 1 C 2
C C21B 0.6949(9) -0.0838(8) 0.9051(3) 0.069(2) Uani d PD 0.50 1 C 2
H H21B 0.7767 -0.0048 0.8927 0.083 Uiso calc PR 0.50 1 C 2
C C22B 0.4831(8) -0.0609(6) 0.9253(3) 0.0511(17) Uani d PD 0.50 1 C 2
N N4B 0.3495(8) 0.0670(5) 0.9326(2) 0.0516(14) Uani d PD 0.50 1 C 2
N N5B 0.1613(8) -0.1201(6) 0.9638(2) 0.0570(16) Uani d PD 0.50 1 C 2
H H5B 0.0577 -0.1710 0.9785 0.068 Uiso calc PR 0.50 1 C 2
O O2B -0.0057(9) 0.1194(6) 0.9679(2) 0.0724(16) Uani d P 0.50 1 . 2

loop_
_atom_site_aniso_label
_atom_site_aniso_U_11
_atom_site_aniso_U_22
_atom_site_aniso_U_33
_atom_site_aniso_U_12
_atom_site_aniso_U_13
_atom_site_aniso_U_23
Cl1 0.1342(13) 0.1039(10) 0.1223(12) -0.0136(9) -0.0776(10) -0.0274(9)
C1 0.056(2) 0.044(2) 0.055(2) -0.0097(17) -0.0077(18) 0.0033(17)
C2 0.058(2) 0.042(2) 0.061(2) -0.0051(17) -0.0178(19) -0.0040(17)
C3 0.082(3) 0.054(2) 0.068(3) -0.003(2) -0.021(2) -0.008(2)
C4 0.074(3) 0.063(3) 0.086(3) 0.001(2) -0.036(3) -0.019(2)
C5 0.056(3) 0.077(3) 0.102(4) -0.018(2) -0.023(3) -0.017(3)
C6 0.049(2) 0.071(3) 0.075(3) -0.011(2) -0.007(2) -0.002(2)
C7 0.0427(19) 0.046(2) 0.061(2) -0.0040(16) -0.0085(17) -0.0059(17)
N1 0.071(2) 0.0589(19) 0.0500(19) -0.0190(17) -0.0124(16) 0.0077(15)
N2 0.0454(16) 0.0514(17) 0.0508(18) -0.0131(14) -0.0042(14) 0.0026(14)
C8 0.0429(19) 0.0392(18) 0.051(2) -0.0116(15) -0.0022(15) 0.0052(15)
C9 0.0412(19) 0.0398(18) 0.059(2) 0.0006(15) -0.0060(16) 0.0056(16)
C10 0.0403(18) 0.0413(18) 0.053(2) -0.0010(15) 0.0030(15) -0.0012(16)
C11 0.0344(17) 0.0368(18) 0.060(2) -0.0007(14) 0.0004(15) 0.0003(15)
C12 0.0403(18) 0.0291(16) 0.062(2) 0.0021(14) 0.0000(16) 0.0026(15)
C13 0.053(2) 0.051(2) 0.050(2) -0.0008(17) 0.0031(17) 0.0071(17)
C14 0.061(2) 0.056(2) 0.057(2) 0.0016(19) -0.0105(19) 0.0053(18)
C15 0.073(3) 0.084(3) 0.062(3) 0.008(2) -0.018(2) -0.006(2)
N3 0.0346(14) 0.0313(14) 0.0511(16) -0.0053(11) 0.0004(12) 0.0022(12)
O1 0.0800(19) 0.0680(17) 0.0589(16) -0.0410(15) -0.0208(14) 0.0137(13)
C23 0.0384(19) 0.0348(18) 0.073(2) -0.0085(15) -0.0172(17) 0.0089(17)
C24 0.0361(19) 0.0346(18) 0.095(3) -0.0053(15) -0.0099(18) 0.0002(18)
C25 0.0373(19) 0.0324(18) 0.120(4) -0.0031(15) 0.001(2) 0.003(2)
C26 0.029(2) 0.033(2) 0.181(5) -0.0028(16) 0.002(2) 0.005(2)
O3 0.0444(14) 0.0319(13) 0.097(2) -0.0057(11) -0.0085(13) 0.0030(12)
O4 0.0332(14) 0.0455(14) 0.126(2) -0.0095(11) -0.0079(14) 0.0049(15)
O5 0.0448(18) 0.0368(17) 0.377(7) -0.0056(14) -0.039(3) 0.035(3)
O6 0.0400(16) 0.0422(15) 0.179(3) -0.0120(12) -0.0077(18) -0.0013(19)
C16A 0.049(4) 0.066(5) 0.046(4) 0.009(4) -0.007(3) 0.008(4)
C17A 0.045(6) 0.052(5) 0.049(5) 0.006(4) -0.008(6) 0.009(4)
C18A 0.066(8) 0.068(7) 0.054(6) -0.005(6) -0.017(6) 0.005(5)
C19A 0.079(9) 0.084(8) 0.069(7) -0.022(6) -0.024(7) 0.019(6)
C20A 0.055(7) 0.129(12) 0.065(7) -0.028(7) -0.007(5) 0.009(8)
C21A 0.046(5) 0.106(7) 0.057(5) 0.005(5) -0.004(4) -0.009(5)
C22A 0.047(4) 0.068(5) 0.042(4) 0.007(4) -0.007(3) 0.000(3)
N4A 0.052(4) 0.056(4) 0.046(3) 0.002(3) -0.005(3) -0.006(3)
N5A 0.047(4) 0.059(4) 0.054(4) 0.010(3) -0.001(3) 0.004(3)
O2A 0.055(3) 0.080(4) 0.081(4) -0.006(3) 0.004(3) 0.020(3)
C16B 0.052(4) 0.060(5) 0.049(4) -0.001(4) -0.001(3) -0.003(4)
C17B 0.046(6) 0.060(5) 0.040(4) 0.002(4) -0.010(5) 0.003(4)
C18B 0.064(9) 0.060(7) 0.072(7) 0.002(6) -0.014(8) 0.001(6)
C19B 0.075(8) 0.085(8) 0.083(8) 0.026(6) -0.024(6) 0.003(6)
C20B 0.065(8) 0.110(11) 0.081(9) 0.025(8) -0.018(7) 0.007(9)
C21B 0.053(5) 0.094(7) 0.062(5) -0.008(5) -0.013(4) 0.015(5)
C22B 0.051(4) 0.059(5) 0.045(4) -0.002(4) -0.011(3) 0.006(3)
N4B 0.056(4) 0.050(3) 0.048(3) -0.002(3) -0.003(3) 0.004(3)
N5B 0.056(4) 0.059(4) 0.055(4) -0.006(3) 0.000(3) 0.003(3)
O2B 0.066(4) 0.068(4) 0.078(4) 0.014(3) 0.003(3) -0.013(3)

loop_
_atom_type_symbol
_atom_type_description
_atom_type_scat_dispersion_real
_atom_type_scat_dispersion_imag
_atom_type_scat_source
C C 0.0033 0.0016 'International Tables Vol C Tables 4.2.6.8 and 6.1.1.4'
H H 0.0000 0.0000 'International Tables Vol C Tables 4.2.6.8 and 6.1.1.4'
Cl Cl 0.1484 0.1585 'International Tables Vol C Tables 4.2.6.8 and 6.1.1.4'
N N 0.0061 0.0033 'International Tables Vol C Tables 4.2.6.8 and 6.1.1.4'
O O 0.0106 0.0060 'International Tables Vol C Tables 4.2.6.8 and 6.1.1.4'

loop_
_geom_angle_atom_site_label_1
_geom_angle_atom_site_label_2
_geom_angle_atom_site_label_3
_geom_angle_site_symmetry_3
_geom_angle
O1 C1 N1 . 127.4(3)
O1 C1 N2 . 126.5(3)
N1 C1 N2 . 106.1(3)
N1 C2 C3 . 131.6(3)
N1 C2 C7 . 106.9(3)
C3 C2 C7 . 121.5(3)
C4 C3 C2 . 116.9(4)
C4 C3 H3 . 121.5
C2 C3 H3 . 121.5
C3 C4 C5 . 122.4(4)
C3 C4 Cl1 . 118.8(4)
C5 C4 Cl1 . 118.7(3)
C4 C5 C6 . 120.7(4)
C4 C5 H5 . 119.7
C6 C5 H5 . 119.7
C7 C6 C5 . 117.1(4)
C7 C6 H6 . 121.5
C5 C6 H6 . 121.5
C6 C7 N2 . 131.7(3)
C6 C7 C2 . 121.4(3)
N2 C7 C2 . 106.9(3)
C1 N1 C2 . 110.7(3)
C1 N1 H1 . 124.7
C2 N1 H1 . 124.7
C1 N2 C7 . 109.3(3)
C1 N2 C8 . 124.6(3)
C7 N2 C8 . 125.9(3)
N2 C8 C9 . 112.0(3)
N2 C8 C10 . 112.3(3)
C9 C8 C10 . 109.8(3)
N2 C8 H8 . 107.5
C9 C8 H8 . 107.5
C10 C8 H8 . 107.5
C11 C9 C8 . 110.6(3)
C11 C9 H9A . 109.5
C8 C9 H9A . 109.5
C11 C9 H9B . 109.5
C8 C9 H9B . 109.5
H9A C9 H9B . 108.1
C12 C10 C8 . 110.7(3)
C12 C10 H10A . 109.5
C8 C10 H10A . 109.5
C12 C10 H10B . 109.5
C8 C10 H10B . 109.5
H10A C10 H10B . 108.1
N3 C11 C9 . 110.7(3)
N3 C11 H11A . 109.5
C9 C11 H11A . 109.5
N3 C11 H11B . 109.5
C9 C11 H11B . 109.5
H11A C11 H11B . 108.1
N3 C12 C10 . 110.4(2)
N3 C12 H12A . 109.6
C10 C12 H12A . 109.6
N3 C12 H12B . 109.6
C10 C12 H12B . 109.6
H12A C12 H12B . 108.1
N3 C13 C14 . 112.8(3)
N3 C13 H13A . 109.0
C14 C13 H13A . 109.0
N3 C13 H13B . 109.0
C14 C13 H13B . 109.0
H13A C13 H13B . 107.8
C15 C14 C13 . 112.5(3)
C15 C14 H14A . 109.1
C13 C14 H14A . 109.1
C15 C14 H14B . 109.1
C13 C14 H14B . 109.1
H14A C14 H14B . 107.8
C14 C15 N4A . 100.7(3)
C14 C15 H15A . 111.6
N4A C15 H15A . 111.6
C14 C15 H15B . 111.6
N4A C15 H15B . 111.6
H15A C15 H15B . 109.4
C13 N3 C12 . 112.5(2)
C13 N3 C11 . 110.4(2)
C12 N3 C11 . 110.8(3)
C13 N3 H3N . 104.7(18)
C12 N3 H3N . 108.1(19)
C11 N3 H3N . 110.2(19)
O3 C23 O4 . 122.3(3)
O3 C23 C24 . 120.9(3)
O4 C23 C24 . 116.8(3)
C25 C24 C23 . 114.7(3)
C25 C24 H24A . 108.6
C23 C24 H24A . 108.6
C25 C24 H24B . 108.6
C23 C24 H24B . 108.6
H24A C24 H24B . 107.6
C24 C25 C26 . 112.4(3)
C24 C25 H25A . 109.1
C26 C25 H25A . 109.1
C24 C25 H25B . 109.1
C26 C25 H25B . 109.1
H25A C25 H25B . 107.9
O5 C26 O6 . 119.7(4)
O5 C26 C25 . 122.2(4)
O6 C26 C25 . 118.1(3)
C26 O6 H6O . 114(3)
O2A C16A N5A . 128.2(6)
O2A C16A N4A . 126.1(6)
N5A C16A N4A . 105.7(4)
C18A C17A N5A . 131.7(6)
C18A C17A C22A . 121.6(6)
N5A C17A C22A . 106.6(5)
C17A C18A C19A . 117.4(6)
C17A C18A H18A . 121.3
C19A C18A H18A . 121.3
C20A C19A C18A . 121.5(6)
C20A C19A H19A . 119.3
C18A C19A H19A . 119.3
C19A C20A C21A . 121.1(6)
C19A C20A H20A . 119.4
C21A C20A H20A . 119.4
C22A C21A C20A . 117.4(6)
C22A C21A H21A . 121.3
C20A C21A H21A . 121.3
C21A C22A N4A . 132.1(5)
C21A C22A C17A . 120.9(5)
N4A C22A C17A . 107.0(4)
C16A N4A C22A . 109.8(4)
C16A N4A C15 . 120.5(4)
C22A N4A C15 . 129.6(4)
C16A N5A C17A . 110.7(5)
C16A N5A H5A . 124.6
C17A N5A H5A . 124.6
C16A O2A N5A 2_567 133.0(6)
O2B C16B N5B . 128.3(6)
O2B C16B N4B . 125.9(6)
N5B C16B N4B . 105.8(4)
C18B C17B N5B . 131.8(6)
C18B C17B C22B . 121.6(6)
N5B C17B C22B . 106.6(4)
C17B C18B C19B . 117.4(6)
C17B C18B H18B . 121.3
C19B C18B H18B . 121.3
C18B C19B C20B . 121.7(6)
C18B C19B H19B . 119.2
C20B C19B H19B . 119.2
C19B C20B C21B . 121.0(6)
C19B C20B H20B . 119.5
C21B C20B H20B . 119.5
C22B C21B C20B . 117.6(6)
C22B C21B H21B . 121.2
C20B C21B H21B . 121.2
C21B C22B N4B . 132.3(5)
C21B C22B C17B . 120.8(5)
N4B C22B C17B . 106.9(4)
C16B N4B C22B . 109.9(4)
C16B N5B C17B . 110.9(5)
C16B N5B H5B . 124.6
C17B N5B H5B . 124.6
C16B O2B N5B 2_557 121.4(5)

loop_
_geom_bond_atom_site_label_1
_geom_bond_atom_site_label_2
_geom_bond_site_symmetry_2
_geom_bond_distance
Cl1 C4 . 1.742(4)
C1 O1 . 1.228(4)
C1 N1 . 1.368(4)
C1 N2 . 1.384(4)
C2 N1 . 1.374(4)
C2 C3 . 1.378(4)
C2 C7 . 1.394(5)
C3 C4 . 1.369(5)
C3 H3 . 0.9300
C4 C5 . 1.380(5)
C5 C6 . 1.397(5)
C5 H5 . 0.9300
C6 C7 . 1.371(4)
C6 H6 . 0.9300
C7 N2 . 1.391(4)
N1 H1 . 0.8600
N2 C8 . 1.467(4)
C8 C9 . 1.520(4)
C8 C10 . 1.521(4)
C8 H8 . 0.9800
C9 C11 . 1.519(4)
C9 H9A . 0.9700
C9 H9B . 0.9700
C10 C12 . 1.504(4)
C10 H10A . 0.9700
C10 H10B . 0.9700
C11 N3 . 1.497(4)
C11 H11A . 0.9700
C11 H11B . 0.9700
C12 N3 . 1.496(4)
C12 H12A . 0.9700
C12 H12B . 0.9700
C13 N3 . 1.495(4)
C13 C14 . 1.515(5)
C13 H13A . 0.9700
C13 H13B . 0.9700
C14 C15 . 1.512(5)
C14 H14A . 0.9700
C14 H14B . 0.9700
C15 N4A . 1.607(6)
C15 H15A . 0.9700
C15 H15B . 0.9700
N3 H3N . 0.966(10)
C23 O3 . 1.237(4)
C23 O4 . 1.266(4)
C23 C24 . 1.511(4)
C24 C25 . 1.486(4)
C24 H24A . 0.9700
C24 H24B . 0.9700
C25 C26 . 1.506(5)
C25 H25A . 0.9700
C25 H25B . 0.9700
C26 O5 . 1.202(4)
C26 O6 . 1.297(5)
O6 H6O . 0.963(10)
C16A O2A . 1.240(7)
C16A N5A . 1.371(6)
C16A N4A . 1.381(6)
C17A C18A . 1.376(7)
C17A N5A . 1.378(7)
C17A C22A . 1.393(7)
C18A C19A . 1.382(8)
C18A H18A . 0.9300
C19A C20A . 1.378(8)
C19A H19A . 0.9300
C20A C21A . 1.394(8)
C20A H20A . 0.9300
C21A C22A . 1.376(6)
C21A H21A . 0.9300
C22A N4A . 1.385(6)
N5A H5A . 0.8600
O2A N5A 2_567 1.627(7)
C16B O2B . 1.232(7)
C16B N5B . 1.367(6)
C16B N4B . 1.382(6)
C17B C18B . 1.376(7)
C17B N5B . 1.380(6)
C17B C22B . 1.396(7)
C18B C19B . 1.377(8)
C18B H18B . 0.9300
C19B C20B . 1.380(8)
C19B H19B . 0.9300
C20B C21B . 1.392(8)
C20B H20B . 0.9300
C21B C22B . 1.376(6)
C21B H21B . 0.9300
C22B N4B . 1.386(6)
N5B H5B . 0.8600
O2B N5B 2_557 1.750(7)

loop_
_geom_torsion_atom_site_label_1
_geom_torsion_atom_site_label_2
_geom_torsion_atom_site_label_3
_geom_torsion_atom_site_label_4
_geom_torsion_site_symmetry_4
_geom_torsion
N1 C2 C3 C4 . -178.7(4)
C7 C2 C3 C4 . 0.4(6)
C2 C3 C4 C5 . 0.1(6)
C2 C3 C4 Cl1 . 179.7(3)
C3 C4 C5 C6 . -0.3(7)
Cl1 C4 C5 C6 . -179.8(3)
C4 C5 C6 C7 . 0.0(6)
C5 C6 C7 N2 . 179.1(4)
C5 C6 C7 C2 . 0.5(6)
N1 C2 C7 C6 . 178.6(3)
C3 C2 C7 C6 . -0.7(6)
N1 C2 C7 N2 . -0.3(4)
C3 C2 C7 N2 . -179.6(3)
O1 C1 N1 C2 . -176.8(4)
N2 C1 N1 C2 . 2.6(4)
C3 C2 N1 C1 . 177.7(4)
C7 C2 N1 C1 . -1.5(4)
O1 C1 N2 C7 . 176.7(4)
N1 C1 N2 C7 . -2.8(4)
O1 C1 N2 C8 . 0.4(6)
N1 C1 N2 C8 . -179.1(3)
C6 C7 N2 C1 . -176.9(4)
C2 C7 N2 C1 . 1.9(4)
C6 C7 N2 C8 . -0.6(6)
C2 C7 N2 C8 . 178.2(3)
C1 N2 C8 C9 . 75.9(4)
C7 N2 C8 C9 . -99.8(4)
C1 N2 C8 C10 . -48.1(4)
C7 N2 C8 C10 . 136.2(3)
N2 C8 C9 C11 . 178.5(3)
C10 C8 C9 C11 . -56.0(3)
N2 C8 C10 C12 . -177.7(3)
C9 C8 C10 C12 . 57.0(3)
C8 C9 C11 N3 . 56.7(3)
C8 C10 C12 N3 . -58.3(3)
N3 C13 C14 C15 . 169.5(3)
C13 C14 C15 N4A . -75.8(4)
C14 C13 N3 C12 . 64.9(4)
C14 C13 N3 C11 . -170.8(3)
C10 C12 N3 C13 . -177.5(3)
C10 C12 N3 C11 . 58.5(3)
C9 C11 N3 C13 . 177.0(3)
C9 C11 N3 C12 . -57.7(3)
O3 C23 C24 C25 . -6.7(5)
O4 C23 C24 C25 . 171.6(4)
C23 C24 C25 C26 . -168.9(4)
C24 C25 C26 O5 . -32.4(7)
C24 C25 C26 O6 . 145.3(4)
N5A C17A C18A C19A . 177.9(15)
C22A C17A C18A C19A . 2(2)
C17A C18A C19A C20A . -2.0(19)
C18A C19A C20A C21A . 2.5(19)
C19A C20A C21A C22A . -2.5(16)
C20A C21A C22A N4A . -179.8(9)
C20A C21A C22A C17A . 2.1(15)
C18A C17A C22A C21A . -2(2)
N5A C17A C22A C21A . -178.9(9)
C18A C17A C22A N4A . 179.7(13)
N5A C17A C22A N4A . 2.6(14)
O2A C16A N4A C22A . 179.4(7)
N5A C16A N4A C22A . 0.9(8)
O2A C16A N4A C15 . -2.3(10)
N5A C16A N4A C15 . 179.3(5)
C21A C22A N4A C16A . 179.5(8)
C17A C22A N4A C16A . -2.2(11)
C21A C22A N4A C15 . 1.3(12)
C17A C22A N4A C15 . 179.6(9)
C14 C15 N4A C16A . 112.6(6)
C14 C15 N4A C22A . -69.4(7)
O2A C16A N5A C17A . -177.7(11)
N4A C16A N5A C17A . 0.8(11)
C18A C17A N5A C16A . -178.8(16)
C22A C17A N5A C16A . -2.1(15)
N5A C16A O2A N5A 2_567 -34.9(13)
N4A C16A O2A N5A 2_567 147.0(6)
N5B C17B C18B C19B . -177.4(12)
C22B C17B C18B C19B . 0(2)
C17B C18B C19B C20B . 0(2)
C18B C19B C20B C21B . 0(2)
C19B C20B C21B C22B . -0.4(19)
C20B C21B C22B N4B . 179.5(10)
C20B C21B C22B C17B . 0.6(14)
C18B C17B C22B C21B . -0.7(17)
N5B C17B C22B C21B . 177.6(7)
C18B C17B C22B N4B . -179.8(13)
N5B C17B C22B N4B . -1.5(10)
O2B C16B N4B C22B . -179.5(7)
N5B C16B N4B C22B . -0.1(8)
C21B C22B N4B C16B . -178.0(8)
C17B C22B N4B C16B . 1.0(9)
O2B C16B N5B C17B . 178.5(8)
N4B C16B N5B C17B . -0.9(9)
C18B C17B N5B C16B . 179.6(15)
C22B C17B N5B C16B . 1.5(10)
N5B C16B O2B N5B 2_557 50.2(11)
N4B C16B O2B N5B 2_557 -130.4(7)
